data_4323237
loop_
_publ_author_name
'Marino Basato'
'Umberto Vettori'
'Augusto C. Veronese'
'Alfonso Grassi'
'Giovanni Valle'

_publ_section_title
;
 Synthesis of \b-Imino Carbonyl Enolato Complexes by Reaction of
 Nickel(II), Palladium(II), and Copper(II) Acetates with the Enaminodiones
 (MeOCO)(RCO)CC(R')NH2 (R = Me, OMe; R' = Et, EtOCO)
;
_journal_name_full 'Inorganic Chemistry'
_journal_page_first 6737
_journal_page_last 6745
_journal_paper_doi 10.1021/ic9716114
_journal_volume 37
_journal_year 1998
_chemical_formula_moiety 'C18 H24 N2 O12 Pd'
_chemical_formula_sum 'C18 H24 N2 O12 Pd'
_chemical_formula_weight 566.79
_chemical_name_systematic
;
bis(1-ethoxy-2-imino-4-methoxy-3-methoxycarbonyl-1,4-butanedionato-N2,O4)pal
ladium
;
_space_group_IT_number 14
_symmetry_cell_setting monoclinic
_symmetry_space_group_name_Hall '-P 2ybc'
_symmetry_space_group_name_H-M 'P 1 21/c 1'
_atom_sites_solution_hydrogens geom
_atom_sites_solution_primary direct
_atom_sites_solution_secondary difmap
_audit_creation_method 'SHELXN ADAPTED TO SHELX76'
_cell_angle_alpha 90.00
_cell_angle_beta 95.20(10)
_cell_angle_gamma 90.00
_cell_formula_units_Z 4
_cell_length_a 10.698(2)
_cell_length_b 14.902(2)
_cell_length_c 13.918(2)
_cell_measurement_reflns_used 24
_cell_measurement_temperature 293(2)
_cell_measurement_theta_max 12
_cell_measurement_theta_min 7
_cell_volume 2209.7(7)
_computing_structure_refinement 'SHELXL76 (Sheldrick, 1976)'
_computing_structure_solution 'SHELX86 (Sheldrick., 1990)'
_diffrn_ambient_temperature 293(2)
_diffrn_measurement_device 'Philips PW 1100 diffractometer'
_diffrn_measurement_method \q/2\q
_diffrn_radiation_monochromator graphite
_diffrn_radiation_source 'fine-focus sealed tube'
_diffrn_radiation_type MoK\a
_diffrn_radiation_wavelength 0.71070
_diffrn_reflns_av_R_equivalents 0.02
_diffrn_reflns_av_sigmaI/netI 0.4305
_diffrn_reflns_limit_h_max 14
_diffrn_reflns_limit_h_min -14
_diffrn_reflns_limit_k_max 19
_diffrn_reflns_limit_k_min 0
_diffrn_reflns_limit_l_max 16
_diffrn_reflns_limit_l_min 0
_diffrn_reflns_number 5447
_diffrn_reflns_theta_max 28.00
_diffrn_reflns_theta_min 2.00
_diffrn_standards_decay_% 10
_diffrn_standards_interval_count 50
_diffrn_standards_interval_time variable
_diffrn_standards_number 3
_exptl_absorpt_coefficient_mu 0.0907
_exptl_absorpt_correction_type none
_exptl_crystal_colour yellow
_exptl_crystal_density_diffrn 1.70
_exptl_crystal_description prism
_exptl_crystal_F_000 1152
_exptl_crystal_size_max 0.4
_exptl_crystal_size_mid 0.12
_exptl_crystal_size_min 0.12
_refine_ls_extinction_method none
_refine_ls_goodness_of_fit_obs 0.902
_refine_ls_hydrogen_treatment refall
_refine_ls_matrix_type full
_refine_ls_number_parameters 394
_refine_ls_number_reflns 3122
_refine_ls_number_restraints 0
_refine_ls_R_factor_obs 0.035
_refine_ls_shift/esd_max 0.008
_refine_ls_shift/esd_mean 0.0022
_refine_ls_structure_factor_coef F
_refine_ls_weighting_details w=1/[\s^2^(F)+0.000682F^2^]
_refine_ls_weighting_scheme calc
_refine_ls_wR_factor_obs 0.034
_reflns_number_gt 3122
_reflns_number_total 5246
_reflns_observed_criterion >3sigma(F)
_cod_data_source_file ic9716114_2.cif
_cod_data_source_block 8b
_cod_depositor_comments
;
The following automatic conversions were performed:

'_refine_ls_weighting_scheme' value 'calc
w=1/[\s^2^(F)+0.000682F^2^]' was changed to 'calc'. New tag
'_refine_ls_weighting_details' was created. The value of the new tag
was set to 'w=1/[\s^2^(F)+0.000682F^2^]'.

Automatic conversion script
Id: cif_fix_values 3143 2015-03-26 13:38:13Z robertas 
;
_cod_original_cell_volume 2219.7(7)
_cod_original_sg_symbol_H-M 'P 21/c'
_cod_database_code 4323237

loop_
_symmetry_equiv_pos_as_xyz
'x, y, z'
'x, 1/2-y, 1/2+z'
'-x, -y, -z'
'-x, 1/2+y, 1/2-z'

loop_
_atom_site_aniso_label
_atom_site_aniso_U_11
_atom_site_aniso_U_22
_atom_site_aniso_U_33
_atom_site_aniso_U_23
_atom_site_aniso_U_13
_atom_site_aniso_U_12
Pd 0.0322(2) 0.0330(2) 0.0238(2) 0.0011(2) 0.0012(1) 0.0018(2)
O1 0.042(2) 0.044(2) 0.027(2) -0.003(1) -0.002(1) 0.009(1)
O2 0.043(2) 0.044(2) 0.029(2) -0.006(1) -0.012(1) 0.008(2)
O3 0.041(2) 0.057(2) 0.029(2) -0.009(1) 0.002(1) 0.005(1)
O4 0.060(2) 0.050(2) 0.038(2) -0.005(2) -0.007(1) 0.021(2)
O5 0.042(2) 0.101(3) 0.036(2) -0.007(2) 0.012(1) -0.008(2)
O6 0.038(2) 0.044(2) 0.027(1) -0.001(1) -0.001(1) 0.006(1)
O7 0.038(2) 0.057(2) 0.039(2) 0.001(2) -0.006(1) 0.008(2)
O8 0.033(2) 0.104(3) 0.060(2) -0.014(2) 0.004(2) 0.008(2)
O9 0.049(2) 0.044(2) 0.053(2) -0.016(2) 0.012(2) 0.003(2)
O10 0.039(2) 0.069(2) 0.036(2) -0.010(2) -0.003(1) -0.001(2)
O11 0.027(1) 0.077(2) 0.032(2) 0.002(2) -0.003(1) -0.001(2)
O12 0.051(2) 0.052(2) 0.025(1) 0.003(1) 0.002(1) -0.003(2)
N1 0.032(2) 0.044(2) 0.025(2) -0.004(2) -0.001(1) 0.000(2)
N2 0.031(2) 0.035(2) 0.029(2) 0.001(2) 0.001(1) 0.002(2)
C1 0.040(2) 0.033(2) 0.028(2) 0.001(2) 0.002(2) -0.006(2)
C2 0.033(2) 0.038(2) 0.022(2) -0.001(2) 0.000(2) 0.002(2)
C3 0.032(2) 0.032(2) 0.028(2) 0.003(2) 0.001(2) -0.004(2)
C4 0.036(2) 0.037(2) 0.029(2) -0.004(2) 0.001(2) -0.003(2)
C5 0.028(2) 0.122(5) 0.050(3) -0.004(3) -0.007(2) -0.004(3)
C6 0.048(4) 0.26(1) 0.068(4) 0.030(6) -0.013(3) 0.011(6)
C7 0.031(2) 0.047(3) 0.027(2) -0.004(2) -0.001(2) -0.004(2)
C8 0.087(4) 0.070(4) 0.067(4) -0.001(3) -0.008(3) 0.037(3)
C9 0.057(3) 0.051(3) 0.042(3) -0.003(2) -0.022(2) 0.011(2)
C10 0.029(2) 0.030(2) 0.038(2) 0.005(2) -0.002(2) -0.002(2)
C11 0.034(2) 0.033(2) 0.031(2) 0.001(2) 0.002(2) 0.002(2)
C12 0.035(2) 0.026(2) 0.028(2) 0.000(2) 0.001(2) -0.001(2)
C13 0.038(2) 0.043(3) 0.030(2) -0.002(2) 0.005(2) 0.009(2)
C14 0.057(3) 0.103(5) 0.028(2) 0.016(3) 0.000(2) 0.001(3)
C15 0.070(4) 0.174(7) 0.049(4) 0.036(4) 0.009(3) -0.009(5)
C16 0.038(3) 0.047(3) 0.033(2) 0.003(2) -0.001(2) 0.007(2)
C17 0.080(4) 0.073(4) 0.076(4) -0.026(3) 0.034(3) 0.011(3)
C18 0.049(3) 0.065(3) 0.040(3) 0.000(3) -0.012(2) -0.001(3)

loop_
_atom_site_label
_atom_site_type_symbol
_atom_site_fract_x
_atom_site_fract_y
_atom_site_fract_z
_atom_site_U_iso_or_equiv
_atom_site_thermal_displace_type
_atom_site_occupancy
_atom_site_calc_flag
_atom_site_refinement_flags
_atom_site_disorder_group
Pd Pd 0.03374(3) 0.37247(2) 1.01659(2) 0.0297(1) Uani 1 d . .
O1 O 0.0235(3) 0.3348(2) 0.8801(2) 0.0377(9) Uani 1 d . .
O2 O 0.0615(3) 0.2561(2) 0.7546(2) 0.039(1) Uani 1 d . .
O3 O 0.2669(3) 0.1574(2) 0.7564(2) 0.042(1) Uani 1 d . .
O4 O 0.3305(3) 0.1213(2) 0.9063(2) 0.050(1) Uani 1 d . .
O5 O 0.4748(3) 0.2772(3) 0.9399(2) 0.059(1) Uani 1 d . .
O6 O -0.1433(3) 0.4114(2) 0.9924(2) 0.037(1) Uani 1 d . .
O7 O -0.3204(3) 0.4769(2) 1.0173(2) 0.045(1) Uani 1 d . .
O8 O -0.3722(3) 0.5008(3) 1.2021(3) 0.066(1) Uani 1 d . .
O9 O -0.1995(3) 0.5650(2) 1.2688(2) 0.048(1) Uani 1 d . .
O10 O 0.0591(3) 0.4768(2) 1.3396(2) 0.048(1) Uani 1 d . .
O11 O 0.4311(3) 0.2676(2) 1.0904(2) 0.046(1) Uani 1 d . .
O12 O -0.1155(3) 0.3971(2) 1.3389(2) 0.043(1) Uani 1 d . .
N1 N 0.2050(3) 0.3288(2) 1.0339(2) 0.034(1) Uani 1 d . .
N2 N 0.0374(3) 0.4107(2) 1.1484(2) 0.032(1) Uani 1 d . .
C1 C 0.0951(4) 0.2830(3) 0.8426(3) 0.034(1) Uani 1 d . .
C2 C 0.2094(3) 0.2479(3) 0.8856(3) 0.031(1) Uani 1 d . .
C3 C 0.2614(4) 0.2816(3) 0.9739(3) 0.031(1) Uani 1 d . .
C4 C 0.4024(4) 0.2732(3) 0.9978(3) 0.034(1) Uani 1 d . .
C5 C 0.5623(4) 0.2728(5) 1.1240(4) 0.067(2) Uani 1 d . .
C6 C 0.5809(5) 0.2454(7) 1.2198(5) 0.128(4) Uani 1 d . .
C7 C 0.2705(4) 0.1745(3) 0.8403(3) 0.035(1) Uani 1 d . .
C8 C 0.3961(6) 0.0479(4) 0.8699(4) 0.076(3) Uani 1 d . .
C9 C -0.0527(5) 0.2923(3) 0.7096(3) 0.051(2) Uani 1 d . .
C10 C -0.2083(4) 0.4485(3) 1.0507(3) 0.033(1) Uani 1 d . .
C11 C -0.1744(4) 0.4631(3) 1.1476(3) 0.033(1) Uani 1 d . .
C12 C -0.0560(4) 0.4412(3) 1.1908(3) 0.030(1) Uani 1 d . .
C13 C -0.0295(4) 0.4434(3) 1.2988(3) 0.037(1) Uani 1 d . .
C14 C -0.1044(5) 0.3955(4) 1.4424(3) 0.063(2) Uani 1 d . .
C15 C -0.2148(6) 0.3487(5) 1.4713(4) 0.097(3) Uani 1 d . .
C16 C -0.2619(4) 0.5095(3) 1.2070(3) 0.040(2) Uani 1 d . .
C17 C -0.2718(6) 0.6105(4) 1.3347(4) 0.075(2) Uani 1 d . .
C18 C -0.3584(4) 0.4643(4) 0.9174(3) 0.052(2) Uani 1 d . .
H1N H 0.248550 0.343850 1.086800 . Uiso 1 calc R .
H2N N 0.108260 0.407590 1.182190 . Uiso 1 calc R .
H5A H 0.612450 0.235340 1.084830 . Uiso 1 calc R .
H5B H 0.592990 0.334520 1.118870 . Uiso 1 calc R .
H6A H 0.668110 0.248630 1.242590 . Uiso 1 calc R .
H6B H 0.552450 0.184250 1.224780 . Uiso 1 calc R .
H6C H 0.533210 0.283150 1.258730 . Uiso 1 calc R .
H8A H 0.434940 0.013330 0.922750 . Uiso 1 calc R .
H8B H 0.457250 0.069690 0.831150 . Uiso 1 calc R .
H8C H 0.336620 0.010160 0.832570 . Uiso 1 calc R .
H9A H -0.067620 0.268310 0.645620 . Uiso 1 calc R .
H9B H -0.045920 0.356630 0.705760 . Uiso 1 calc R .
H9C H -0.120980 0.276830 0.746020 . Uiso 1 calc R .
H14A H -0.098060 0.456150 1.466550 . Uiso 1 calc R .
H14B H -0.028320 0.363100 1.464810 . Uiso 1 calc R .
H15A H -0.211840 0.347570 1.540160 . Uiso 1 calc R .
H15B H -0.220470 0.290060 1.445900 . Uiso 1 calc R .
H15C H -0.289970 0.382600 1.447360 . Uiso 1 calc R .
H17A H -0.214750 0.649160 1.375180 . Uiso 1 calc R .
H17B H -0.309700 0.568940 1.373830 . Uiso 1 calc R .
H17C H -0.332860 0.647790 1.300130 . Uiso 1 calc R .
H18A H -0.441010 0.488210 0.901710 . Uiso 1 calc R .
H18B H -0.357280 0.401870 0.901770 . Uiso 1 calc R .
H18C H -0.300470 0.495680 0.879230 . Uiso 1 calc R .

loop_
_atom_type_symbol
_atom_type_description
_atom_type_scat_dispersion_real
_atom_type_scat_dispersion_imag
_atom_type_scat_source
Pd Pd -0.9988 1.0072 'International Tables Vol C Tables 4.2.6.8 and 6.1.1.4'
O O . . 'SHELX76 Program'
N N . . 'SHELX76 Program'
C C . . 'SHELX76 Program'
H H . . 'SHELX76 Program'

loop_
_geom_angle_atom_site_label_1
_geom_angle_atom_site_label_2
_geom_angle_atom_site_label_3
_geom_angle
_geom_angle_site_symmetry_1
_geom_angle_site_symmetry_3
_geom_angle_publ_flag
N1 Pd N2 92.5(2) . . ?
O6 Pd N2 90.7(2) . . ?
O6 Pd N1 176.4(1) . . ?
O1 Pd N2 177.9(2) . . ?
O1 Pd N1 89.7(2) . . ?
O1 Pd O6 87.1(2) . . ?
Pd O1 C1 127.0(3) . . ?
C1 O2 C9 116.7(4) . . ?
C7 O4 C8 115.6(4) . . ?
Pd O6 C10 126.9(3) . . ?
C10 O7 C18 118.2(4) . . ?
C16 O9 C17 116.5(5) . . ?
C4 O11 C5 117.0(4) . . ?
C13 O12 C14 116.0(4) . . ?
Pd N1 C3 126.6(3) . . ?
Pd N2 C12 126.5(3) . . ?
O1 C1 O2 117.4(5) . . ?
O2 C1 C2 116.0(4) . . ?
O1 C1 C2 126.6(4) . . ?
C1 C2 C7 120.1(4) . . ?
C1 C2 C3 120.1(4) . . ?
C3 C2 C7 119.8(4) . . ?
N1 C3 C2 126.8(5) . . ?
C2 C3 C4 118.1(4) . . ?
N1 C3 C4 114.6(4) . . ?
O11 C4 C3 111.3(4) . . ?
O5 C4 C3 123.3(4) . . ?
O5 C4 O11 125.3(6) . . ?
O11 C5 C6 110.3(6) . . ?
O4 C7 C2 110.7(4) . . ?
O3 C7 C2 127.8(4) . . ?
O3 C7 O4 121.4(4) . . ?
O6 C10 O7 117.1(4) . . ?
O7 C10 C11 116.5(5) . . ?
O6 C10 C11 126.4(5) . . ?
C10 C11 C16 119.9(4) . . ?
C10 C11 C12 122.3(4) . . ?
C12 C11 C16 117.6(4) . . ?
N2 C12 C11 126.5(4) . . ?
C11 C12 C13 120.6(5) . . ?
N2 C12 C13 112.6(5) . . ?
O12 C13 C12 109.8(4) . . ?
O10 C13 C12 124.4(5) . . ?
O10 C13 O12 125.6(4) . . ?
O12 C14 C15 106.9(4) . . ?
O9 C16 C11 110.5(5) . . ?
O8 C16 C11 126.6(5) . . ?
O8 C16 O9 122.9(5) . . ?

loop_
_geom_bond_atom_site_label_1
_geom_bond_atom_site_label_2
_geom_bond_distance
_geom_bond_site_symmetry_2
_geom_bond_publ_flag
Pd O1 1.983(3) . ?
Pd O6 1.980(3) . ?
Pd N1 1.939(3) . ?
Pd N2 1.926(3) . ?
O1 C1 1.237(5) . ?
O2 C1 1.312(5) . ?
O2 C9 1.428(6) . ?
O3 C7 1.197(5) . ?
O4 C7 1.336(5) . ?
O4 C8 1.419(7) . ?
O5 C4 1.172(5) . ?
O6 C10 1.248(5) . ?
O7 C10 1.316(5) . ?
O7 C18 1.431(6) . ?
O8 C16 1.184(6) . ?
O9 C16 1.331(5) . ?
O9 C17 1.427(7) . ?
O10 C13 1.172(5) . ?
O11 C4 1.305(5) . ?
O11 C5 1.442(5) . ?
O12 C13 1.315(6) . ?
O12 C14 1.442(6) . ?
N1 C3 1.286(5) . ?
N2 C12 1.289(5) . ?
C1 C2 1.413(6) . ?
C2 C3 1.401(5) . ?
C2 C7 1.449(6) . ?
C3 C4 1.520(6) . ?
C5 C6 1.397(9) . ?
C10 C11 1.389(6) . ?
C11 C12 1.391(6) . ?
C11 C16 1.478(6) . ?
C12 C13 1.511(6) . ?
C14 C15 1.460(9) . ?
